data_2238889
loop_
_publ_author_name
'Zhong, Kai-Long'

_publ_section_title
;
 2,9-Dimethyl-1,10-phenanthrolin-1-ium 2,4,5-tricarboxybenzoate
 monohydrate
;
_journal_coeditor_code LH5664
_journal_issue 12
_journal_name_full 'Acta Crystallographica Section E'
_journal_page_first o1782
_journal_page_last o1783
_journal_paper_doi 10.1107/S1600536813030857
_journal_volume 69
_journal_year 2013
_chemical_formula_moiety 'C14 H13 N2 +, C10 H5 O8 -, H2 O'
_chemical_formula_sum 'C24 H20 N2 O9'
_chemical_formula_weight 480.42
_chemical_name_systematic
;
2,9-Dimethyl-1,10-phenanthrolin-1-ium 2,4,5-tricarboxybenzoate monohydrate
;
_space_group_IT_number 61
_symmetry_cell_setting orthorhombic
_symmetry_space_group_name_Hall '-P 2ac 2ab'
_symmetry_space_group_name_H-M 'P b c a'
_atom_sites_solution_hydrogens geom
_atom_sites_solution_primary direct
_atom_sites_solution_secondary difmap
_audit_creation_method SHELXL-
_cell_angle_alpha 90.00
_cell_angle_beta 90.00
_cell_angle_gamma 90.00
_cell_formula_units_Z 8
_cell_length_a 7.1135(8)
_cell_length_b 19.4512(11)
_cell_length_c 30.800(2)
_cell_measurement_reflns_used 2016
_cell_measurement_temperature 223.15
_cell_measurement_theta_max 25.9570
_cell_measurement_theta_min 3.3610
_cell_volume 4261.7(6)
_computing_cell_refinement 'CrystalClear (Rigaku, 2007)'
_computing_data_collection 'CrystalClear (Rigaku, 2007)'
_computing_data_reduction 'CrystalClear (Rigaku, 2007)'
_computing_molecular_graphics
;
SHELXTL (Sheldrick, 2008), PLATON (Spek, 2009) and
Mercury (Macrae et al., 2008)
;
_computing_publication_material 'SHELXTL (Sheldrick, 2008)'
_computing_structure_refinement 'SHELXL97 (Sheldrick, 2008)'
_computing_structure_solution 'SHELXS97 (Sheldrick, 2008)'
_diffrn_ambient_temperature 223.15
_diffrn_detector_area_resol_mean 28.5714
_diffrn_measured_fraction_theta_full 0.999
_diffrn_measured_fraction_theta_max 0.999
_diffrn_measurement_device_type 'Rigaku Mercury CCD'
_diffrn_measurement_method '\w scans'
_diffrn_radiation_monochromator 'Graphite Monochromator'
_diffrn_radiation_source 'fine-focus sealed tube'
_diffrn_radiation_type MoK\a
_diffrn_radiation_wavelength 0.71073
_diffrn_reflns_av_R_equivalents 0.1725
_diffrn_reflns_av_sigmaI/netI 0.1007
_diffrn_reflns_limit_h_max 7
_diffrn_reflns_limit_h_min -8
_diffrn_reflns_limit_k_max 23
_diffrn_reflns_limit_k_min -24
_diffrn_reflns_limit_l_max 30
_diffrn_reflns_limit_l_min -38
_diffrn_reflns_number 19580
_diffrn_reflns_theta_full 26.37
_diffrn_reflns_theta_max 26.37
_diffrn_reflns_theta_min 2.88
_diffrn_standards_number 0
_exptl_absorpt_coefficient_mu 0.116
_exptl_absorpt_correction_T_max 1.00000
_exptl_absorpt_correction_T_min 0.46781
_exptl_absorpt_correction_type multi-scan
_exptl_absorpt_process_details '(<i>REQAB</i>; Jacobson, 1998)'
_exptl_crystal_colour colourless
_exptl_crystal_density_diffrn 1.498
_exptl_crystal_density_method 'not measured'
_exptl_crystal_description block
_exptl_crystal_F_000 2000
_exptl_crystal_size_max 0.35
_exptl_crystal_size_mid 0.20
_exptl_crystal_size_min 0.15
_refine_diff_density_max 0.368
_refine_diff_density_min -0.404
_refine_ls_extinction_method none
_refine_ls_goodness_of_fit_ref 1.001
_refine_ls_hydrogen_treatment constr
_refine_ls_matrix_type full
_refine_ls_number_parameters 316
_refine_ls_number_reflns 4346
_refine_ls_number_restraints 3
_refine_ls_restrained_S_all 1.001
_refine_ls_R_factor_all 0.1489
_refine_ls_R_factor_gt 0.0881
_refine_ls_shift/su_max 0.000
_refine_ls_shift/su_mean 0.000
_refine_ls_structure_factor_coef Fsqd
_refine_ls_weighting_details 'calc w=1/[\s^2^(Fo^2^)+(0.1341P)^2^] where P=(Fo^2^+2Fc^2^)/3'
_refine_ls_weighting_scheme calc
_refine_ls_wR_factor_gt 0.2192
_refine_ls_wR_factor_ref 0.2719
_reflns_number_gt 2278
_reflns_number_total 4346
_reflns_threshold_expression I>2\s(I)
_cod_data_source_file lh5664.cif
_cod_data_source_block I
_cod_database_code 2238889

loop_
_symmetry_equiv_pos_as_xyz
'x, y, z'
'-x+1/2, -y, z+1/2'
'x+1/2, -y+1/2, -z'
'-x, y+1/2, -z+1/2'
'-x, -y, -z'
'x-1/2, y, -z-1/2'
'-x-1/2, y-1/2, z'
'x, -y-1/2, z-1/2'

loop_
_atom_site_type_symbol
_atom_site_label
_atom_site_fract_x
_atom_site_fract_y
_atom_site_fract_z
_atom_site_U_iso_or_equiv
_atom_site_adp_type
_atom_site_calc_flag
_atom_site_refinement_flags
_atom_site_occupancy
_atom_site_symmetry_multiplicity
O O1 0.2749(5) 0.08753(12) 0.04898(9) 0.0620(10) Uani d . 1 1
O O1W 0.9045(6) 0.17263(15) 0.15048(10) 0.0773(11) Uani d D 1 1
H H1WA 0.8321 0.1863 0.1316 0.116 Uiso d RD 1 1
H H1WB 0.9732 0.2039 0.1586 0.116 Uiso d RD 1 1
O O2 0.1964(5) 0.09431(13) -0.01923(9) 0.0687(11) Uani d . 1 1
H H2 0.1669 0.1239 -0.0369 0.103 Uiso calc R 1 1
O O3 0.1453(4) 0.18081(12) -0.07332(9) 0.0514(8) Uani d . 1 1
O O4 0.1828(5) 0.29265(13) -0.08131(10) 0.0607(9) Uani d . 1 1
O O5 0.1946(5) 0.45577(12) 0.02561(9) 0.0710(11) Uani d . 1 1
H H5 0.1941 0.4958 0.0340 0.106 Uiso calc R 1 1
O O6 0.1961(6) 0.43455(14) 0.09547(10) 0.0814(12) Uani d . 1 1
O O7 0.1129(5) 0.29909(14) 0.15299(9) 0.0570(9) Uani d . 1 1
O O8 0.4094(5) 0.32175(13) 0.13965(9) 0.0526(8) Uani d . 1 1
H H8 0.4812 0.3203 0.1189 0.079 Uiso calc R 1 1
N N1 0.3348(5) 0.04067(14) 0.32309(11) 0.0418(8) Uani d . 1 1
H H1A 0.3756 0.0820 0.3261 0.050 Uiso calc R 1 1
N N2 0.4269(5) 0.12165(13) 0.25335(10) 0.0387(8) Uani d . 1 1
C C1 0.2968(6) 0.0044(2) 0.35906(14) 0.0505(11) Uani d . 1 1
C C2 0.2298(6) -0.0628(2) 0.35368(16) 0.0565(12) Uani d . 1 1
H H2B 0.2018 -0.0892 0.3780 0.068 Uiso calc R 1 1
C C3 0.2051(6) -0.0901(2) 0.31345(16) 0.0540(12) Uani d . 1 1
H H3A 0.1608 -0.1348 0.3107 0.065 Uiso calc R 1 1
C C4 0.2457(6) -0.05151(18) 0.27592(15) 0.0464(10) Uani d . 1 1
C C5 0.2205(6) -0.07699(19) 0.23280(16) 0.0510(11) Uani d . 1 1
H H5A 0.1792 -0.1218 0.2285 0.061 Uiso calc R 1 1
C C6 0.2559(6) -0.0366(2) 0.19861(16) 0.0498(11) Uani d . 1 1
H H6A 0.2354 -0.0539 0.1709 0.060 Uiso calc R 1 1
C C7 0.3240(6) 0.03194(17) 0.20314(13) 0.0403(9) Uani d . 1 1
C C8 0.3644(6) 0.0762(2) 0.16851(14) 0.0488(10) Uani d . 1 1
H H8A 0.3421 0.0621 0.1401 0.059 Uiso calc R 1 1
C C9 0.4360(6) 0.13951(19) 0.17649(13) 0.0473(10) Uani d . 1 1
H H9A 0.4648 0.1686 0.1535 0.057 Uiso calc R 1 1
C C10 0.4672(6) 0.16161(16) 0.21950(12) 0.0416(10) Uani d . 1 1
C C11 0.3565(5) 0.05828(17) 0.24523(12) 0.0382(9) Uani d . 1 1
C C12 0.3122(5) 0.01557(17) 0.28188(13) 0.0397(10) Uani d . 1 1
C C13 0.3258(8) 0.0376(2) 0.40228(16) 0.0716(15) Uani d . 1 1
H H13A 0.3728 0.0834 0.3982 0.107 Uiso calc R 1 1
H H13B 0.4149 0.0113 0.4188 0.107 Uiso calc R 1 1
H H13C 0.2084 0.0394 0.4176 0.107 Uiso calc R 1 1
C C14 0.5500(6) 0.23092(17) 0.22864(14) 0.0505(11) Uani d . 1 1
H H14A 0.5598 0.2375 0.2595 0.076 Uiso calc R 1 1
H H14B 0.4706 0.2659 0.2165 0.076 Uiso calc R 1 1
H H14C 0.6728 0.2338 0.2158 0.076 Uiso calc R 1 1
C C28 0.2079(5) 0.20013(15) 0.02367(12) 0.0357(9) Uani d . 1 1
C C29 0.1912(5) 0.25062(16) -0.00893(13) 0.0350(9) Uani d . 1 1
C C30 0.1867(5) 0.31977(17) 0.00395(12) 0.0378(9) Uani d . 1 1
H H30A 0.1756 0.3535 -0.0173 0.045 Uiso calc R 1 1
C C31 0.1979(5) 0.33993(16) 0.04710(12) 0.0376(9) Uani d . 1 1
C C32 0.2144(6) 0.28974(16) 0.07952(12) 0.0389(10) Uani d . 1 1
C C33 0.2186(6) 0.22157(17) 0.06673(12) 0.0394(9) Uani d . 1 1
H H33A 0.2291 0.1881 0.0881 0.047 Uiso calc R 1 1
C C34 0.2288(7) 0.12280(18) 0.01805(14) 0.0471(11) Uani d . 1 1
C C35 0.1756(6) 0.24134(18) -0.05812(13) 0.0411(10) Uani d . 1 1
C C36 0.1967(6) 0.41454(17) 0.05910(13) 0.0457(11) Uani d . 1 1
C C37 0.2376(7) 0.30587(16) 0.12675(13) 0.0428(10) Uani d . 1 1

loop_
_atom_site_aniso_label
_atom_site_aniso_U_11
_atom_site_aniso_U_22
_atom_site_aniso_U_33
_atom_site_aniso_U_12
_atom_site_aniso_U_13
_atom_site_aniso_U_23
O1 0.119(3) 0.0212(13) 0.0460(18) 0.0077(14) -0.0028(17) -0.0004(12)
O1W 0.107(3) 0.066(2) 0.058(2) -0.0367(18) -0.023(2) 0.0200(15)
O2 0.131(3) 0.0301(14) 0.0452(18) 0.0046(16) -0.0161(18) -0.0095(13)
O3 0.077(2) 0.0359(14) 0.0416(17) 0.0044(13) -0.0108(15) -0.0086(12)
O4 0.095(3) 0.0408(16) 0.0464(18) -0.0027(14) -0.0044(17) 0.0012(14)
O5 0.149(4) 0.0180(13) 0.0458(19) -0.0050(15) -0.0022(19) 0.0033(12)
O6 0.171(4) 0.0306(15) 0.0427(19) 0.0046(17) 0.000(2) -0.0069(14)
O7 0.075(2) 0.0492(17) 0.0465(18) -0.0069(14) 0.0186(17) -0.0076(13)
O8 0.072(2) 0.0489(15) 0.0371(16) -0.0054(14) -0.0002(15) -0.0068(12)
N1 0.054(2) 0.0278(15) 0.044(2) 0.0022(14) 0.0008(16) 0.0035(14)
N2 0.048(2) 0.0261(14) 0.0421(19) 0.0036(13) -0.0007(16) 0.0003(13)
C1 0.057(3) 0.042(2) 0.053(3) 0.0034(19) -0.001(2) 0.0130(19)
C2 0.059(3) 0.040(2) 0.071(3) 0.005(2) 0.006(3) 0.022(2)
C3 0.052(3) 0.033(2) 0.078(3) 0.0028(18) 0.009(2) 0.009(2)
C4 0.043(2) 0.0283(18) 0.068(3) 0.0023(16) 0.001(2) 0.0029(19)
C5 0.046(3) 0.030(2) 0.077(3) -0.0055(17) -0.003(2) -0.014(2)
C6 0.051(3) 0.043(2) 0.056(3) 0.0024(19) -0.001(2) -0.016(2)
C7 0.045(2) 0.0305(19) 0.045(2) 0.0050(15) -0.0001(19) -0.0067(17)
C8 0.054(3) 0.053(2) 0.039(2) 0.008(2) -0.002(2) -0.0088(19)
C9 0.056(3) 0.043(2) 0.044(2) 0.0074(19) 0.005(2) 0.0094(18)
C10 0.049(3) 0.0318(17) 0.044(2) 0.0032(16) -0.0029(19) 0.0021(16)
C11 0.042(2) 0.0335(18) 0.039(2) 0.0060(16) 0.0018(18) -0.0017(16)
C12 0.040(2) 0.0285(18) 0.051(3) 0.0043(15) -0.0003(19) -0.0022(17)
C13 0.109(5) 0.058(3) 0.048(3) 0.000(3) -0.002(3) 0.015(2)
C14 0.066(3) 0.034(2) 0.052(3) -0.0008(19) 0.004(2) 0.0064(18)
C28 0.047(2) 0.0222(17) 0.038(2) -0.0023(14) -0.0021(17) -0.0018(15)
C29 0.041(2) 0.0259(17) 0.038(2) -0.0004(15) 0.0001(17) -0.0025(15)
C30 0.051(3) 0.0236(17) 0.039(2) -0.0029(16) -0.0039(18) 0.0019(15)
C31 0.051(3) 0.0217(16) 0.040(2) 0.0003(15) 0.0012(18) -0.0030(15)
C32 0.057(3) 0.0230(17) 0.037(2) -0.0001(15) 0.0026(18) -0.0014(15)
C33 0.056(3) 0.0260(17) 0.036(2) -0.0019(16) 0.0024(19) 0.0029(15)
C34 0.071(3) 0.0235(18) 0.047(2) -0.0011(17) 0.007(2) -0.0012(18)
C35 0.050(3) 0.033(2) 0.040(2) 0.0016(16) -0.0026(19) -0.0037(17)
C36 0.074(3) 0.0215(18) 0.041(2) 0.0029(17) 0.005(2) -0.0009(17)
C37 0.070(3) 0.0175(16) 0.041(2) -0.0042(17) -0.002(2) -0.0005(16)

loop_
_atom_type_symbol
_atom_type_description
_atom_type_scat_dispersion_real
_atom_type_scat_dispersion_imag
_atom_type_scat_source
C C 0.0033 0.0016 'International Tables Vol C Tables 4.2.6.8 and 6.1.1.4'
H H 0.0000 0.0000 'International Tables Vol C Tables 4.2.6.8 and 6.1.1.4'
N N 0.0061 0.0033 'International Tables Vol C Tables 4.2.6.8 and 6.1.1.4'
O O 0.0106 0.0060 'International Tables Vol C Tables 4.2.6.8 and 6.1.1.4'

loop_
_geom_angle_atom_site_label_1
_geom_angle_atom_site_label_2
_geom_angle_atom_site_label_3
_geom_angle
_geom_angle_publ_flag
H1WA O1W H1WB 110.5 ?
C34 O2 H2 109.5 ?
C36 O5 H5 109.5 ?
C37 O8 H8 109.5 ?
C1 N1 C12 123.7(3) n
C1 N1 H1A 118.2 ?
C12 N1 H1A 118.2 ?
C10 N2 C11 117.8(3) n
N1 C1 C2 117.5(4) ?
N1 C1 C13 118.7(4) ?
C2 C1 C13 123.8(4) ?
C3 C2 C1 121.0(4) ?
C3 C2 H2B 119.5 ?
C1 C2 H2B 119.5 ?
C2 C3 C4 121.0(4) ?
C2 C3 H3A 119.5 ?
C4 C3 H3A 119.5 ?
C12 C4 C3 117.3(4) ?
C12 C4 C5 119.2(4) ?
C3 C4 C5 123.6(4) ?
C6 C5 C4 120.3(3) ?
C6 C5 H5A 119.8 ?
C4 C5 H5A 119.8 ?
C5 C6 C7 122.4(4) ?
C5 C6 H6A 118.8 ?
C7 C6 H6A 118.8 ?
C8 C7 C11 116.3(3) ?
C8 C7 C6 124.7(4) ?
C11 C7 C6 119.0(4) ?
C9 C8 C7 119.8(4) ?
C9 C8 H8A 120.1 ?
C7 C8 H8A 120.1 ?
C8 C9 C10 120.4(4) ?
C8 C9 H9A 119.8 ?
C10 C9 H9A 119.8 ?
N2 C10 C9 121.6(3) ?
N2 C10 C14 117.6(3) ?
C9 C10 C14 120.8(3) ?
N2 C11 C7 124.1(3) ?
N2 C11 C12 117.6(3) ?
C7 C11 C12 118.4(3) ?
N1 C12 C4 119.6(3) ?
N1 C12 C11 119.8(3) ?
C4 C12 C11 120.7(4) ?
C1 C13 H13A 109.5 ?
C1 C13 H13B 109.5 ?
H13A C13 H13B 109.5 ?
C1 C13 H13C 109.5 ?
H13A C13 H13C 109.5 ?
H13B C13 H13C 109.5 ?
C10 C14 H14A 109.5 ?
C10 C14 H14B 109.5 ?
H14A C14 H14B 109.5 ?
C10 C14 H14C 109.5 ?
H14A C14 H14C 109.5 ?
H14B C14 H14C 109.5 ?
C33 C28 C29 118.3(3) ?
C33 C28 C34 113.5(3) ?
C29 C28 C34 128.0(3) ?
C30 C29 C28 118.0(3) ?
C30 C29 C35 113.0(3) ?
C28 C29 C35 129.0(3) ?
C31 C30 C29 122.7(3) ?
C31 C30 H30A 118.6 ?
C29 C30 H30A 118.6 ?
C30 C31 C32 119.4(3) ?
C30 C31 C36 120.7(3) ?
C32 C31 C36 120.0(3) ?
C33 C32 C31 117.8(3) ?
C33 C32 C37 118.4(3) ?
C31 C32 C37 123.7(3) ?
C32 C33 C28 123.9(3) ?
C32 C33 H33A 118.1 ?
C28 C33 H33A 118.1 ?
O1 C34 O2 120.0(3) ?
O1 C34 C28 119.6(3) ?
O2 C34 C28 120.4(3) ?
O4 C35 O3 122.7(4) ?
O4 C35 C29 118.5(3) ?
O3 C35 C29 118.7(3) ?
O6 C36 O5 123.0(3) ?
O6 C36 C31 123.4(3) ?
O5 C36 C31 113.6(3) ?
O7 C37 O8 120.2(4) ?
O7 C37 C32 123.1(4) ?
O8 C37 C32 116.3(4) ?

loop_
_geom_bond_atom_site_label_1
_geom_bond_atom_site_label_2
_geom_bond_distance
O1 C34 1.219(5)
O1W H1WA 0.8199
O1W H1WB 0.8200
O2 C34 1.296(5)
O2 H2 0.8200
O3 C35 1.285(4)
O4 C35 1.228(5)
O5 C36 1.307(5)
O5 H5 0.8200
O6 C36 1.186(5)
O7 C37 1.208(5)
O8 C37 1.321(5)
O8 H8 0.8200
N1 C1 1.341(5)
N1 C12 1.369(5)
N1 H1A 0.8600
N2 C10 1.331(4)
N2 C11 1.354(5)
C1 C2 1.401(6)
C1 C13 1.494(6)
C2 C3 1.359(6)
C2 H2B 0.9300
C3 C4 1.408(6)
C3 H3A 0.9300
C4 C12 1.400(5)
C4 C5 1.429(6)
C5 C6 1.337(6)
C5 H5A 0.9300
C6 C7 1.426(5)
C6 H6A 0.9300
C7 C8 1.400(6)
C7 C11 1.413(5)
C8 C9 1.356(5)
C8 H8A 0.9300
C9 C10 1.410(5)
C9 H9A 0.9300
C10 C14 1.498(5)
C11 C12 1.436(5)
C13 H13A 0.9600
C13 H13B 0.9600
C13 H13C 0.9600
C14 H14A 0.9600
C14 H14B 0.9600
C14 H14C 0.9600
C28 C33 1.392(5)
C28 C29 1.409(5)
C28 C34 1.521(5)
C29 C30 1.403(5)
C29 C35 1.530(6)
C30 C31 1.388(5)
C30 H30A 0.9300
C31 C32 1.402(5)
C31 C36 1.498(5)
C32 C33 1.384(5)
C32 C37 1.497(5)
C33 H33A 0.9300

loop_
_geom_hbond_atom_site_label_D
_geom_hbond_atom_site_label_H
_geom_hbond_atom_site_label_A
_geom_hbond_site_symmetry_A
_geom_hbond_distance_DH
_geom_hbond_distance_HA
_geom_hbond_distance_DA
_geom_hbond_angle_DHA
O2 H2 O3 . 0.82 1.58 2.395(4) 170.6
O5 H5 O1 7_665 0.82 1.86 2.671(3) 171.9
O8 H8 O3 3 0.82 1.82 2.645(4) 178.3
N1 H1A O1W 6_556 0.86 1.92 2.738(4) 159.5
O1W H1WA O4 3 0.82 1.92 2.735(4) 170.5
O1W H1WB O7 1_655 0.82 2.11 2.873(4) 155.3

loop_
_geom_torsion_atom_site_label_1
_geom_torsion_atom_site_label_2
_geom_torsion_atom_site_label_3
_geom_torsion_atom_site_label_4
_geom_torsion
C12 N1 C1 C2 -0.2(6)
C12 N1 C1 C13 -179.6(4)
N1 C1 C2 C3 0.2(7)
C13 C1 C2 C3 179.6(4)
C1 C2 C3 C4 -0.2(7)
C2 C3 C4 C12 0.1(6)
C2 C3 C4 C5 -179.2(4)
C12 C4 C5 C6 -1.6(6)
C3 C4 C5 C6 177.7(4)
C4 C5 C6 C7 1.7(7)
C5 C6 C7 C8 179.6(4)
C5 C6 C7 C11 0.4(6)
C11 C7 C8 C9 1.9(6)
C6 C7 C8 C9 -177.3(4)
C7 C8 C9 C10 -1.1(6)
C11 N2 C10 C9 0.7(6)
C11 N2 C10 C14 -178.3(3)
C8 C9 C10 N2 -0.3(6)
C8 C9 C10 C14 178.7(4)
C10 N2 C11 C7 0.3(6)
C10 N2 C11 C12 -179.6(3)
C8 C7 C11 N2 -1.6(6)
C6 C7 C11 N2 177.7(3)
C8 C7 C11 C12 178.3(3)
C6 C7 C11 C12 -2.5(6)
C1 N1 C12 C4 0.1(6)
C1 N1 C12 C11 180.0(3)
C3 C4 C12 N1 -0.1(6)
C5 C4 C12 N1 179.3(4)
C3 C4 C12 C11 -179.9(4)
C5 C4 C12 C11 -0.6(6)
N2 C11 C12 N1 2.6(5)
C7 C11 C12 N1 -177.3(3)
N2 C11 C12 C4 -177.6(3)
C7 C11 C12 C4 2.5(6)
C33 C28 C29 C30 0.1(6)
C34 C28 C29 C30 -175.6(4)
C33 C28 C29 C35 -179.5(4)
C34 C28 C29 C35 4.8(7)
C28 C29 C30 C31 0.0(6)
C35 C29 C30 C31 179.7(4)
C29 C30 C31 C32 0.0(6)
C29 C30 C31 C36 178.6(4)
C30 C31 C32 C33 -0.1(6)
C36 C31 C32 C33 -178.7(4)
C30 C31 C32 C37 176.7(4)
C36 C31 C32 C37 -2.0(6)
C31 C32 C33 C28 0.2(6)
C37 C32 C33 C28 -176.7(4)
C29 C28 C33 C32 -0.2(6)
C34 C28 C33 C32 176.1(4)
C33 C28 C34 O1 -8.9(6)
C29 C28 C34 O1 167.0(4)
C33 C28 C34 O2 170.5(4)
C29 C28 C34 O2 -13.6(7)
C30 C29 C35 O4 8.2(5)
C28 C29 C35 O4 -172.2(4)
C30 C29 C35 O3 -168.0(3)
C28 C29 C35 O3 11.6(6)
C30 C31 C36 O6 175.9(5)
C32 C31 C36 O6 -5.4(7)
C30 C31 C36 O5 -3.5(6)
C32 C31 C36 O5 175.2(4)
C33 C32 C37 O7 -77.6(5)
C31 C32 C37 O7 105.7(5)
C33 C32 C37 O8 95.8(4)
C31 C32 C37 O8 -81.0(5)
